data_7237108
loop_
_publ_author_name
'Srinivas, Katam'
'Prabusankar, Ganesan'

_publ_section_title
;
 Role of C, S, Se and P donor ligands in copper(i) mediated C--N and C--Si
 bond formation reactions
;
_journal_issue 56
_journal_name_full 'RSC Advances'
_journal_page_first 32269
_journal_paper_doi 10.1039/C8RA06057F
_journal_volume 8
_journal_year 2018
_chemical_formula_moiety 'C21 H24 Br Cu N2 S'
_chemical_formula_sum 'C21 H24 Br Cu N2 S'
_chemical_formula_weight 479.95
_space_group_crystal_system monoclinic
_space_group_IT_number 14
_space_group_name_Hall '-P 2ybc'
_space_group_name_H-M_alt 'P 1 21/c 1'
_symmetry_Int_Tables_number 14
_atom_sites_solution_primary direct
_audit_creation_date 2017-09-02
_audit_creation_method
;
Olex2 1.2
(compiled 2016.02.19 svn.r3266 for OlexSys, GUI svn.r5155)
;
_audit_update_record
;
2018-07-11 deposited with the CCDC.
2018-09-03 downloaded from the CCDC.
;
_cell_angle_alpha 90
_cell_angle_beta 112.809(2)
_cell_angle_gamma 90
_cell_formula_units_Z 4
_cell_length_a 11.2063(2)
_cell_length_b 15.3800(3)
_cell_length_c 13.6241(3)
_cell_measurement_reflns_used 4119
_cell_measurement_temperature 298
_cell_measurement_theta_max 70.3650
_cell_measurement_theta_min 4.2610
_cell_volume 2164.53(8)
_computing_cell_refinement
;
CrysAlisPro, Agilent Technologies,
Version 1.171.37.35 (release 13-08-2014 CrysAlis171 .NET)
(compiled Aug 13 2014,18:06:01)
;
_computing_data_collection
;
CrysAlisPro, Agilent Technologies,
Version 1.171.37.35 (release 13-08-2014 CrysAlis171 .NET)
(compiled Aug 13 2014,18:06:01)
;
_computing_data_reduction
;
CrysAlisPro, Agilent Technologies,
Version 1.171.37.35 (release 13-08-2014 CrysAlis171 .NET)
(compiled Aug 13 2014,18:06:01)
;
_computing_molecular_graphics 'Olex2 (Dolomanov et al., 2009)'
_computing_publication_material 'Olex2 (Dolomanov et al., 2009)'
_computing_structure_refinement 'olex2.refine (Bourhis et al., 2015)'
_computing_structure_solution 'SIR2004 (Burla et al., 2007)'
_diffrn_ambient_temperature 298
_diffrn_detector 'CCD plate'
_diffrn_detector_area_resol_mean 16.1293
_diffrn_detector_type Eos
_diffrn_measured_fraction_theta_full 1.0000
_diffrn_measured_fraction_theta_max 1.0000
_diffrn_measurement_details
;
#__ type_ start__ end____ width___ exp.time_
  1 omega  -12.00   15.00   1.0000    1.5000
omega____ theta____ kappa____ phi______ frames
    -        0.0000  -83.0000    3.0000 27

#__ type_ start__ end____ width___ exp.time_
  2 omega  -41.00    0.00   1.0000    1.5000
omega____ theta____ kappa____ phi______ frames
    -      -33.5000   38.0000 -150.0000 41

#__ type_ start__ end____ width___ exp.time_
  3 omega  -94.00  -17.00   1.0000    1.5000
omega____ theta____ kappa____ phi______ frames
    -      -33.5000  -50.0000   30.0000 77

#__ type_ start__ end____ width___ exp.time_
  4 omega   30.00   74.00   1.0000    1.5000
omega____ theta____ kappa____ phi______ frames
    -       54.0000  -38.0000  150.0000 44

#__ type_ start__ end____ width___ exp.time_
  5 omega   51.00   76.00   1.0000    1.5000
omega____ theta____ kappa____ phi______ frames
    -       54.0000  -38.0000    0.0000 25

#__ type_ start__ end____ width___ exp.time_
  6 omega   27.00   53.00   1.0000    1.5000
omega____ theta____ kappa____ phi______ frames
    -       54.0000  -57.0000  120.0000 26

#__ type_ start__ end____ width___ exp.time_
  7 omega  -13.00   26.00   1.0000    1.5000
omega____ theta____ kappa____ phi______ frames
    -       54.0000  -38.0000    0.0000 39

#__ type_ start__ end____ width___ exp.time_
  8 omega  -11.00   19.00   1.0000    1.5000
omega____ theta____ kappa____ phi______ frames
    -       54.0000  -57.0000  120.0000 30

#__ type_ start__ end____ width___ exp.time_
  9 omega  -13.00   67.00   1.0000    1.5000
omega____ theta____ kappa____ phi______ frames
    -       54.0000  -57.0000  -90.0000 80

#__ type_ start__ end____ width___ exp.time_
 10 omega   44.00   89.00   1.0000    1.5000
omega____ theta____ kappa____ phi______ frames
    -      108.0000  -25.0000  -60.0000 45

#__ type_ start__ end____ width___ exp.time_
 11 omega   36.00   80.00   1.0000    1.5000
omega____ theta____ kappa____ phi______ frames
    -      108.0000  -25.0000   30.0000 44

#__ type_ start__ end____ width___ exp.time_
 12 omega   90.00  174.00   1.0000    1.5000
omega____ theta____ kappa____ phi______ frames
    -      108.0000   63.0000 -150.0000 84

#__ type_ start__ end____ width___ exp.time_
 13 omega   49.00  115.00   1.0000    1.5000
omega____ theta____ kappa____ phi______ frames
    -      108.0000 -111.0000  120.0000 66

#__ type_ start__ end____ width___ exp.time_
 14 omega  139.00  172.00   1.0000    1.5000
omega____ theta____ kappa____ phi______ frames
    -      108.0000  111.0000    0.0000 33

#__ type_ start__ end____ width___ exp.time_
 15 omega  109.00  135.00   1.0000    1.5000
omega____ theta____ kappa____ phi______ frames
    -      108.0000  111.0000    0.0000 26

#__ type_ start__ end____ width___ exp.time_
 16 omega   46.00  125.00   1.0000    1.5000
omega____ theta____ kappa____ phi______ frames
    -      108.0000  -63.0000 -120.0000 79

#__ type_ start__ end____ width___ exp.time_
 17 omega   57.00  135.00   1.0000    1.5000
omega____ theta____ kappa____ phi______ frames
    -      108.0000  -77.0000   90.0000 78

#__ type_ start__ end____ width___ exp.time_
 18 omega   72.00  148.00   1.0000    1.5000
omega____ theta____ kappa____ phi______ frames
    -      108.0000  178.0000  150.0000 76
;
_diffrn_measurement_device 'four-circle diffractometer'
_diffrn_measurement_device_type 'SuperNova, Dual, Cu at zero, Eos'
_diffrn_measurement_method '\w scans'
_diffrn_orient_matrix_UB_11 -0.1161131000
_diffrn_orient_matrix_UB_12 0.0400713000
_diffrn_orient_matrix_UB_13 -0.0916536000
_diffrn_orient_matrix_UB_21 -0.0014121000
_diffrn_orient_matrix_UB_22 -0.0779661000
_diffrn_orient_matrix_UB_23 -0.0715152000
_diffrn_orient_matrix_UB_31 -0.0934624000
_diffrn_orient_matrix_UB_32 -0.0485300000
_diffrn_orient_matrix_UB_33 0.0391648000
_diffrn_radiation_monochromator mirror
_diffrn_radiation_probe x-ray
_diffrn_radiation_type 'Cu K\a'
_diffrn_radiation_wavelength 1.54184
_diffrn_reflns_av_R_equivalents 0.0242
_diffrn_reflns_av_unetI/netI 0.0289
_diffrn_reflns_limit_h_max 7
_diffrn_reflns_limit_h_min -13
_diffrn_reflns_limit_k_max 11
_diffrn_reflns_limit_k_min -18
_diffrn_reflns_limit_l_max 16
_diffrn_reflns_limit_l_min -16
_diffrn_reflns_number 8986
_diffrn_reflns_theta_full 70.9312
_diffrn_reflns_theta_max 70.93
_diffrn_reflns_theta_min 4.28
_diffrn_source 'sealed X-ray tube'
_diffrn_source_type 'SuperNova (Cu) X-ray Source'
_exptl_absorpt_coefficient_mu 4.526
_exptl_absorpt_correction_T_max 1.00000
_exptl_absorpt_correction_T_min 0.76687
_exptl_absorpt_correction_type multi-scan
_exptl_absorpt_process_details
;
CrysAlisPro, Agilent Technologies,
Version 1.171.37.35 (release 13-08-2014 CrysAlis171 .NET)
(compiled Aug 13 2014,18:06:01)
Empirical absorption correction using spherical harmonics,
 implemented in SCALE3 ABSPACK scaling algorithm.
;
_exptl_crystal_density_diffrn 1.4727
_exptl_crystal_F_000 968.5061
_refine_diff_density_max 0.5895
_refine_diff_density_min -0.7487
_refine_diff_density_rms 0.0648
_refine_ls_d_res_high 0.8157
_refine_ls_d_res_low 10.3299
_refine_ls_extinction_expression Fc^*^=kFc[1+0.001xFc^2^\l^3^/sin(2\q)]^-1/4^
_refine_ls_goodness_of_fit_ref 1.0347
_refine_ls_hydrogen_treatment constr
_refine_ls_matrix_type full
_refine_ls_number_constraints 36
_refine_ls_number_parameters 235
_refine_ls_number_reflns 4081
_refine_ls_number_restraints 0
_refine_ls_restrained_S_all 1.0347
_refine_ls_R_factor_all 0.0517
_refine_ls_R_factor_gt 0.0429
_refine_ls_shift/su_max 0.0008
_refine_ls_shift/su_mean 0.0001
_refine_ls_structure_factor_coef Fsqd
_refine_ls_weighting_details 'w=1/[\s^2^(Fo^2^)+(0.0634P)^2^+0.8072P] where P=(Fo^2^+2Fc^2^)/3'
_refine_ls_weighting_scheme calc
_refine_ls_wR_factor_gt 0.1159
_refine_ls_wR_factor_ref 0.1260
_reflns_Friedel_coverage 0.0
_reflns_limit_h_max 12
_reflns_limit_h_min -13
_reflns_limit_k_max 18
_reflns_limit_k_min 0
_reflns_limit_l_max 16
_reflns_limit_l_min 0
_reflns_number_gt 3303
_reflns_number_total 4081
_reflns_threshold_expression I>=2u(I)
_cod_data_source_file c8ra06057f2.cif
_cod_data_source_block 2
_cod_original_cell_volume 2164.52(9)
_cod_database_code 7237108
_chemical_oxdiff_formula 'C21 H24 N2 S Cu Br'
_reflns_odcompleteness_completeness 99.63
_reflns_odcompleteness_iscentric 1
_reflns_odcompleteness_theta 66.97
_olex2_refinement_description
;
1. Fixed Uiso
 At 1.2 times of:
  All C(H) groups
 At 1.5 times of:
  All C(H,H,H) groups
2.a Me refined with riding coordinates:
 C20(H20a,H20b,H20c), C19(H19a,H19b,H19c), C12(H12a,H12b,H12c), C11(H11a,H11b,
 H11c), C10(H10a,H10b,H10c), C21(H21a,H21b,H21c)
2.b Aromatic/amide H refined with riding coordinates:
 C2(H2), C3(H3), C8(H8), C17(H17), C6(H6), C15(H15)
;
_olex2_submission_special_instructions 'No special instructions were received'

loop_
_space_group_symop_id
_space_group_symop_operation_xyz
1 x,y,z
2 -x,y+1/2,-z+1/2
3 -x,-y,-z
4 x,-y-1/2,z-1/2

loop_
_atom_site_label
_atom_site_type_symbol
_atom_site_fract_x
_atom_site_fract_y
_atom_site_fract_z
_atom_site_U_iso_or_equiv
_atom_site_adp_type
_atom_site_occupancy
_atom_site_refinement_flags_posn
Cu1 Cu 0.82198(4) 0.68747(4) 0.40349(4) 0.0671(2) Uani 1.000000 .
Br1 Br 0.62057(4) 0.63658(4) 0.34012(4) 0.1004(2) Uani 1.000000 .
S1 S 1.00515(8) 0.73887(8) 0.41810(6) 0.0763(3) Uani 1.000000 .
C9 C 1.3746(3) 0.7731(2) 0.5100(2) 0.0545(7) Uani 1.000000 .
N2 N 1.2153(2) 0.79168(16) 0.58689(17) 0.0483(5) Uani 1.000000 .
C14 C 0.8616(3) 0.71418(19) 0.6421(2) 0.0491(6) Uani 1.000000 .
N1 N 1.0756(2) 0.72719(16) 0.63582(17) 0.0483(5) Uani 1.000000 .
C2 C 1.1790(3) 0.7505(2) 0.7268(2) 0.0565(7) Uani 1.000000 .
H2 H 1.1870(3) 0.7407(2) 0.7965(2) 0.0678(9) Uiso 1.000000 R
C1 C 1.0985(3) 0.75206(19) 0.5494(2) 0.0486(6) Uani 1.000000 .
C3 C 1.2660(3) 0.7900(2) 0.6967(2) 0.0552(7) Uani 1.000000 .
H3 H 1.3458(3) 0.8121(2) 0.7416(2) 0.0662(8) Uiso 1.000000 R
C4 C 1.2815(3) 0.82511(19) 0.5232(2) 0.0497(6) Uani 1.000000 .
C18 C 0.9858(3) 0.5842(2) 0.6400(2) 0.0543(7) Uani 1.000000 .
C8 C 1.4439(3) 0.8076(3) 0.4533(3) 0.0632(8) Uani 1.000000 .
H8 H 1.5080(3) 0.7741(3) 0.4442(3) 0.0758(10) Uiso 1.000000 R
C13 C 0.9697(3) 0.67450(19) 0.6360(2) 0.0475(6) Uani 1.000000 .
C16 C 0.7787(3) 0.5713(2) 0.6560(3) 0.0590(7) Uani 1.000000 .
C20 C 1.1050(3) 0.5433(3) 0.6337(3) 0.0750(10) Uani 1.000000 .
H20a H 1.1613(3) 0.5880(3) 0.6274(3) 0.1125(15) Uiso 1.000000 R
H20b H 1.1493(3) 0.5100(3) 0.6970(3) 0.1125(15) Uiso 1.000000 R
H20c H 1.0800(3) 0.5058(3) 0.5727(3) 0.1125(15) Uiso 1.000000 R
C5 C 1.2535(3) 0.9083(2) 0.4806(3) 0.0610(8) Uani 1.000000 .
C7 C 1.4196(3) 0.8902(3) 0.4103(3) 0.0669(9) Uani 1.000000 .
C17 C 0.8884(3) 0.5344(2) 0.6495(3) 0.0626(8) Uani 1.000000 .
H17 H 0.8965(3) 0.4742(2) 0.6515(3) 0.0751(9) Uiso 1.000000 R
C19 C 0.8447(4) 0.8113(2) 0.6360(3) 0.0656(8) Uani 1.000000 .
H19a H 0.7643(4) 0.8262(2) 0.6416(3) 0.0984(13) Uiso 1.000000 R
H19b H 0.9150(4) 0.8380(2) 0.6933(3) 0.0984(13) Uiso 1.000000 R
H19c H 0.8439(4) 0.8319(2) 0.5692(3) 0.0984(13) Uiso 1.000000 R
C6 C 1.3255(4) 0.9381(2) 0.4243(3) 0.0683(9) Uani 1.000000 .
H6 H 1.3084(4) 0.9935(2) 0.3947(3) 0.0820(11) Uiso 1.000000 R
C15 C 0.7672(3) 0.6607(2) 0.6531(2) 0.0569(7) Uani 1.000000 .
H15 H 0.6946(3) 0.6859(2) 0.6587(2) 0.0683(9) Uiso 1.000000 R
C12 C 1.3993(4) 0.6817(3) 0.5534(4) 0.0836(11) Uani 1.000000 .
H12a H 1.4670(4) 0.6559(3) 0.5365(4) 0.1255(17) Uiso 1.000000 R
H12b H 1.4249(4) 0.6832(3) 0.6292(4) 0.1255(17) Uiso 1.000000 R
H12c H 1.3216(4) 0.6479(3) 0.5220(4) 0.1255(17) Uiso 1.000000 R
C11 C 1.4962(4) 0.9241(3) 0.3478(3) 0.0958(14) Uani 1.000000 .
H11a H 1.5577(4) 0.8810(3) 0.3470(3) 0.144(2) Uiso 1.000000 R
H11b H 1.4382(4) 0.9366(3) 0.2761(3) 0.144(2) Uiso 1.000000 R
H11c H 1.5411(4) 0.9762(3) 0.3807(3) 0.144(2) Uiso 1.000000 R
C10 C 1.1492(4) 0.9623(3) 0.4938(4) 0.0904(13) Uani 1.000000 .
H10a H 1.1439(4) 1.0174(3) 0.4592(4) 0.1357(19) Uiso 1.000000 R
H10b H 1.0677(4) 0.9327(3) 0.4623(4) 0.1357(19) Uiso 1.000000 R
H10c H 1.1691(4) 0.9715(3) 0.5682(4) 0.1357(19) Uiso 1.000000 R
C21 C 0.6745(4) 0.5145(3) 0.6670(4) 0.0890(13) Uani 1.000000 .
H21a H 0.6983(4) 0.4545(3) 0.6676(4) 0.1335(19) Uiso 1.000000 R
H21b H 0.6649(4) 0.5282(3) 0.7323(4) 0.1335(19) Uiso 1.000000 R
H21c H 0.5940(4) 0.5248(3) 0.6081(4) 0.1335(19) Uiso 1.000000 R

loop_
_atom_site_aniso_label
_atom_site_aniso_U_11
_atom_site_aniso_U_22
_atom_site_aniso_U_33
_atom_site_aniso_U_12
_atom_site_aniso_U_13
_atom_site_aniso_U_23
Cu1 0.0446(3) 0.0804(4) 0.0710(3) -0.0046(2) 0.0167(2) -0.0127(2)
Br1 0.0440(2) 0.1263(5) 0.1232(4) -0.0095(2) 0.0241(2) -0.0430(3)
S1 0.0583(5) 0.1251(8) 0.0412(4) -0.0292(5) 0.0143(3) -0.0014(4)
C9 0.0452(15) 0.0640(18) 0.0530(15) -0.0026(13) 0.0176(13) -0.0026(14)
N2 0.0406(12) 0.0592(13) 0.0450(11) -0.0043(10) 0.0165(9) -0.0015(10)
C14 0.0488(15) 0.0538(15) 0.0460(13) -0.0007(13) 0.0197(12) 0.0030(12)
N1 0.0425(12) 0.0603(14) 0.0426(11) -0.0047(10) 0.0169(9) -0.0009(10)
C2 0.0520(16) 0.074(2) 0.0415(13) -0.0055(14) 0.0153(12) -0.0038(13)
C1 0.0443(14) 0.0570(16) 0.0444(13) -0.0042(12) 0.0172(11) -0.0007(12)
C3 0.0458(15) 0.0700(19) 0.0474(14) -0.0091(14) 0.0154(12) -0.0078(14)
C4 0.0427(14) 0.0586(16) 0.0478(14) -0.0068(12) 0.0176(12) -0.0038(12)
C18 0.0487(15) 0.0581(17) 0.0561(15) 0.0037(13) 0.0205(13) -0.0029(14)
C8 0.0450(16) 0.089(2) 0.0590(17) -0.0066(16) 0.0237(14) -0.0143(17)
C13 0.0469(15) 0.0546(15) 0.0419(13) -0.0038(12) 0.0181(11) 0.0012(12)
C16 0.0551(17) 0.0604(18) 0.0652(18) -0.0041(15) 0.0274(15) 0.0052(15)
C20 0.060(2) 0.072(2) 0.096(3) 0.0090(17) 0.0331(19) -0.008(2)
C5 0.0609(19) 0.0597(18) 0.0677(18) -0.0035(15) 0.0310(16) 0.0000(15)
C7 0.062(2) 0.088(2) 0.0558(17) -0.0235(18) 0.0278(15) -0.0086(17)
C17 0.067(2) 0.0505(16) 0.0716(19) -0.0019(15) 0.0286(16) 0.0040(15)
C19 0.068(2) 0.0543(17) 0.077(2) 0.0055(15) 0.0317(17) 0.0055(16)
C6 0.079(2) 0.0610(19) 0.0685(19) -0.0112(17) 0.0329(18) 0.0049(16)
C15 0.0490(16) 0.0634(18) 0.0620(17) 0.0022(14) 0.0256(14) 0.0044(15)
C12 0.079(3) 0.076(2) 0.103(3) 0.022(2) 0.044(2) 0.017(2)
C11 0.096(3) 0.130(4) 0.078(2) -0.039(3) 0.052(2) -0.011(3)
C10 0.095(3) 0.065(2) 0.130(4) 0.015(2) 0.063(3) 0.014(2)
C21 0.078(3) 0.074(2) 0.130(4) -0.013(2) 0.057(3) 0.013(2)

loop_
_atom_type_symbol
_atom_type_scat_dispersion_real
_atom_type_scat_dispersion_imag
_atom_type_scat_Cromer_Mann_a1
_atom_type_scat_Cromer_Mann_a2
_atom_type_scat_Cromer_Mann_a3
_atom_type_scat_Cromer_Mann_a4
_atom_type_scat_Cromer_Mann_b1
_atom_type_scat_Cromer_Mann_b2
_atom_type_scat_Cromer_Mann_b3
_atom_type_scat_Cromer_Mann_b4
_atom_type_scat_Cromer_Mann_c
_atom_type_scat_source
_atom_type_scat_dispersion_source
C 0.01920 0.00962 2.31000 1.02000 1.58860 0.86500 20.84390 10.20750 0.56870 51.65120 0.215599998832 'International Tables Volume C Table 6.1.1.4 (pp. 500-502)' 'Henke, Gullikson and Davis, At. Data and Nucl. Data Tables, 1993, 54, 2'
H 0.00000 0.00000 0.49300 0.32291 0.14019 0.04081 10.51090 26.12570 3.14236 57.79970 0.0030380000826 'International Tables Volume C Table 6.1.1.4 (pp. 500-502)' 'Henke, Gullikson and Davis, At. Data and Nucl. Data Tables, 1993, 54, 2'
N 0.03256 0.01839 12.21260 3.13220 2.01250 1.16630 0.00570 9.89330 28.99750 0.58260 -11.5290002823 'International Tables Volume C Table 6.1.1.4 (pp. 500-502)' 'Henke, Gullikson and Davis, At. Data and Nucl. Data Tables, 1993, 54, 2'
S 0.33537 0.55136 6.90530 5.20340 1.43790 1.58630 1.46790 22.21510 0.25360 56.17200 0.866900026798 'International Tables Volume C Table 6.1.1.4 (pp. 500-502)' 'Henke, Gullikson and Davis, At. Data and Nucl. Data Tables, 1993, 54, 2'
Br -0.67402 1.33011 17.17890 5.23580 5.63770 3.98510 2.17230 16.57960 0.26090 41.43280 2.95569992065 'International Tables Volume C Table 6.1.1.4 (pp. 500-502)' 'Henke, Gullikson and Davis, At. Data and Nucl. Data Tables, 1993, 54, 2'
Cu -1.96878 0.60861 13.33800 7.16760 5.61580 1.67350 3.58280 0.24700 11.39660 64.81260 1.19099998474 'International Tables Volume C Table 6.1.1.4 (pp. 500-502)' 'Henke, Gullikson and Davis, At. Data and Nucl. Data Tables, 1993, 54, 2'

loop_
_geom_angle_atom_site_label_1
_geom_angle_atom_site_label_2
_geom_angle_atom_site_label_3
_geom_angle
S1 Cu1 Br1 163.94(4)
C1 S1 Cu1 108.65(10)
C8 C9 C4 117.6(3)
C12 C9 C4 121.5(3)
C12 C9 C8 120.9(3)
C3 N2 C1 109.4(2)
C4 N2 C1 125.7(2)
C4 N2 C3 124.7(2)
C19 C14 C13 121.9(3)
C15 C14 C13 117.6(3)
C15 C14 C19 120.5(3)
C1 N1 C2 109.4(2)
C13 N1 C2 123.5(2)
C13 N1 C1 126.6(2)
C3 C2 N1 107.5(2)
N2 C1 S1 124.2(2)
N1 C1 S1 129.4(2)
N1 C1 N2 106.3(2)
C2 C3 N2 107.3(2)
N2 C4 C9 117.7(3)
C5 C4 C9 122.6(3)
C5 C4 N2 119.7(3)
C20 C18 C13 121.0(3)
C17 C18 C13 117.4(3)
C17 C18 C20 121.6(3)
C7 C8 C9 121.6(3)
N1 C13 C14 119.5(3)
C18 C13 C14 122.5(3)
C18 C13 N1 117.8(3)
C15 C16 C17 118.7(3)
C21 C16 C17 120.5(3)
C21 C16 C15 120.8(3)
C6 C5 C4 116.7(3)
C10 C5 C4 121.4(3)
C10 C5 C6 121.9(3)
C6 C7 C8 118.4(3)
C11 C7 C8 119.5(4)
C11 C7 C6 122.0(4)
C16 C17 C18 122.1(3)
C7 C6 C5 123.1(3)
C16 C15 C14 121.6(3)

loop_
_geom_bond_atom_site_label_1
_geom_bond_atom_site_label_2
_geom_bond_distance
Cu1 Br1 2.2229(6)
Cu1 S1 2.1357(9)
S1 C1 1.699(3)
C9 C4 1.381(4)
C9 C8 1.395(4)
C9 C12 1.508(5)
N2 C1 1.351(4)
N2 C3 1.380(3)
N2 C4 1.438(4)
C14 C13 1.388(4)
C14 C19 1.504(4)
C14 C15 1.393(4)
N1 C2 1.376(4)
N1 C1 1.354(3)
N1 C13 1.438(4)
C2 C3 1.341(4)
C4 C5 1.389(4)
C18 C13 1.398(4)
C18 C20 1.509(4)
C18 C17 1.380(4)
C8 C7 1.381(5)
C16 C17 1.388(4)
C16 C15 1.380(5)
C16 C21 1.512(4)
C5 C6 1.390(4)
C5 C10 1.501(5)
C7 C6 1.359(5)
C7 C11 1.517(4)
